data_7229885
loop_
_publ_author_name
'Wong, Lawrence W.-Y.'
'Au Yeung, Alex S.-F.'
'Tam, Gemma S.-S.'
'Kan, Jack W.-H.'
'Sung, Herman H.-Y.'
'Sheong, Fu Kit'
'Lin, Zhenyang'
'Williams, Ian D.'

_publ_section_title
;
 Isolation and enantiostability of the B-chiral bis(salicylato)borate
 anions [BR(Sal)2] and [BS(Sal)2]
;
_journal_issue 3
_journal_name_full 'RSC Advances'
_journal_page_first 1451
_journal_paper_doi 10.1039/C7RA11997F
_journal_volume 8
_journal_year 2018
_chemical_absolute_configuration ad
_chemical_formula_moiety 'C15 H27 N2, C14 H8 B O6'
_chemical_formula_sum 'C29 H35 B N2 O6'
_chemical_formula_weight 518.40
_space_group_crystal_system monoclinic
_space_group_IT_number 4
_space_group_name_Hall 'P 2yb'
_space_group_name_H-M_alt 'P 1 21 1'
_symmetry_space_group_name_Hall 'P 2yb'
_symmetry_space_group_name_H-M 'P 1 21 1'
_atom_sites_solution_hydrogens mixed
_atom_sites_solution_primary direct
_audit_creation_date 2017-10-23
_audit_creation_method
;
Olex2 1.2
(compiled 2017.08.10 svn.r3458 for OlexSys, GUI svn.r5381)
;
_audit_update_record
;
2017-10-24 deposited with the CCDC.
2017-12-18 downloaded from the CCDC.
;
_cell_angle_alpha 90
_cell_angle_beta 95.040(3)
_cell_angle_gamma 90
_cell_formula_units_Z 4
_cell_length_a 11.5542(4)
_cell_length_b 18.7836(5)
_cell_length_c 11.9810(4)
_cell_measurement_reflns_used 8309
_cell_measurement_temperature 100.01(10)
_cell_measurement_theta_max 75.0830
_cell_measurement_theta_min 3.8200
_cell_volume 2590.18(14)
_computing_cell_refinement 'CrysAlisPro 1.171.38.46 (Rigaku OD, 2015)'
_computing_data_collection 'CrysAlisPro 1.171.38.46 (Rigaku OD, 2015)'
_computing_data_reduction 'CrysAlisPro 1.171.38.46 (Rigaku OD, 2015)'
_computing_molecular_graphics 'Olex2 (Dolomanov et al., 2009)'
_computing_publication_material 'Olex2 (Dolomanov et al., 2009)'
_computing_structure_refinement 'ShelXL (Sheldrick, 2015)'
_computing_structure_solution 'ShelXS (Sheldrick, 2008)'
_diffrn_ambient_environment N~2~
_diffrn_ambient_temperature 100.15
_diffrn_detector 'CCD plate'
_diffrn_detector_area_resol_mean 10.3577
_diffrn_detector_type Atlas
_diffrn_measured_fraction_theta_full 1.000
_diffrn_measured_fraction_theta_max 1.000
_diffrn_measurement_details
;
List of Runs (angles in degrees, time in seconds):

  # Type    Start    End  Width  t~exp~   \w     \q     \k     \f   Frames
#--------------------------------------------------------------------------
  1  \w     67.00 107.00   1.00    8.00    --  110.57 -94.00 150.00   40
  2  \w     26.00 104.00   1.00    8.00    --  110.57 -94.00  60.00   78
  3  \w     46.00  94.00   1.00    8.00    --  110.57-111.00 -30.00   48
  4  \w     68.00  95.00   1.00    2.00    --   40.20-125.00 -60.00   27
  5  \w     83.00 177.00   1.00    8.00    --  110.57  30.00-150.00   94
  6  \w    142.00 169.00   1.00    8.00    --  110.57  61.00-150.00   27
  7  \w    139.00 165.00   1.00    8.00    --  110.57  54.00-131.56   26
  8  \w    100.00 169.00   1.00    8.00    --  110.57 111.00 -30.00   69
  9  \w    100.00 171.00   1.00    8.00    --  110.57 111.00  90.00   71
 10  \w    148.00 178.00   1.00    8.00    --  110.57  76.00 139.27   30
 11  \w    138.00 177.00   1.00    8.00    --  110.57  61.00 120.00   39
 12  \w    101.00 168.00   1.00    8.00    --  110.57 111.00  30.00   67
 13  \w     82.00 108.00   1.00    8.00    --  110.57  54.00-131.56   26
 14  \w     80.00 106.00   1.00    8.00    --  110.57  61.00-120.00   26
 15  \w     84.00 109.00   1.00    8.00    --  110.57  45.00-150.00   25
 16  \w     83.00 164.00   1.00    8.00    --  110.57  45.00-180.00   81
 17  \w     85.00 111.00   1.00    8.00    --  110.57  30.00-120.00   26
 18  \w     78.00 104.00   1.00    8.00    --  110.57  72.00-118.17   26
 19  \w     82.00 109.00   1.00    8.00    --  110.57  61.00 -90.00   27
 20  \w     83.00 178.00   1.00    8.00    --  110.57  45.00 -90.00   95
 21  \w     80.00 106.00   1.00    8.00    --  110.57  61.00-180.00   26
 22  \w     78.00 103.00   1.00    8.00    --  110.57  77.00-150.00   25
 23  \w     77.00 103.00   1.00    8.00    --  110.57  77.00-180.00   26
 24  \w     80.00 106.00   1.00    8.00    --  110.57  61.00-150.00   26
 25  \w     78.00 105.00   1.00    8.00    --  110.57  72.00-130.85   27
 26  \w     77.00 103.00   1.00    8.00    --  110.57  77.00-120.00   26
 27  \w     81.00 139.00   1.00    8.00    --  110.57  30.00 -90.00   58
 28  \w     43.00  70.00   1.00    2.00    --   40.20  37.00-150.00   27
 29  \w     46.00  73.00   1.00    2.00    --   40.20  77.00-180.00   27
 30  \w     32.00  70.00   1.00    2.00    --   40.20  37.00-120.00   38
 31  \w     13.00  81.00   1.00    2.00    --   40.20  57.00-120.00   68
 32  \w      8.00  48.00   1.00    2.00    --   40.20  77.00-150.00   40
 33  \w    -69.00  33.00   1.00    2.00    --  -40.20  57.00 -60.00  102
 34  \w     83.00 110.00   1.00    8.00    --  110.57  45.00 150.00   27
 35  \w     77.00 103.00   1.00    8.00    --  110.57  77.00 150.00   26
 36  \w     81.00 106.00   1.00    8.00    --  110.57  61.00 120.00   25
 37  \w     80.00 107.00   1.00    8.00    --  110.57  61.00 150.00   27
 38  \w     80.00 106.00   1.00    8.00    --  110.57  63.00 135.74   26
 39  \w     77.00 103.00   1.00    8.00    --  110.57  76.00 139.27   26
 40  \w     55.00  82.00   1.00    2.00    --   40.20  57.00 150.00   27
 41  \w    -70.00  31.00   1.00    2.00    --  -40.20  57.00  60.00  101
 42  \w   -110.00 -17.00   1.00    2.00    --  -40.20 -57.00 -90.00   93
;
_diffrn_measurement_device 'kappa diffractometer'
_diffrn_measurement_device_type 'SuperNova, Dual, Cu at zero, Atlas'
_diffrn_measurement_method '\w scans'
_diffrn_orient_matrix_type 'CrysAlisPro convention (1999,Acta A55,543-557)'
_diffrn_orient_matrix_UB_11 -0.1243712000
_diffrn_orient_matrix_UB_12 -0.0301135000
_diffrn_orient_matrix_UB_13 -0.0052686000
_diffrn_orient_matrix_UB_21 0.0148059000
_diffrn_orient_matrix_UB_22 -0.0142589000
_diffrn_orient_matrix_UB_23 0.1270629000
_diffrn_orient_matrix_UB_31 -0.0470188000
_diffrn_orient_matrix_UB_32 0.0749999000
_diffrn_orient_matrix_UB_33 0.0219771000
_diffrn_radiation_monochromator mirror
_diffrn_radiation_probe x-ray
_diffrn_radiation_type CuK\a
_diffrn_radiation_wavelength 1.54184
_diffrn_reflns_av_unetI/netI 0.0286
_diffrn_reflns_Laue_measured_fraction_full 1.000
_diffrn_reflns_Laue_measured_fraction_max 1.000
_diffrn_reflns_limit_h_max 13
_diffrn_reflns_limit_h_min -13
_diffrn_reflns_limit_k_max 22
_diffrn_reflns_limit_k_min -22
_diffrn_reflns_limit_l_max 14
_diffrn_reflns_limit_l_min -14
_diffrn_reflns_number 14696
_diffrn_reflns_point_group_measured_fraction_full 1.000
_diffrn_reflns_point_group_measured_fraction_max 1.000
_diffrn_reflns_theta_full 66.500
_diffrn_reflns_theta_max 67.473
_diffrn_reflns_theta_min 3.704
_diffrn_source 'micro-focus sealed X-ray tube'
_diffrn_source_current 0.80
_diffrn_source_power 0.040
_diffrn_source_target Cu
_diffrn_source_type 'SuperNova (Cu) X-ray Source'
_diffrn_source_voltage 50
_exptl_absorpt_coefficient_mu 0.748
_exptl_absorpt_correction_T_max 1.00000
_exptl_absorpt_correction_T_min 0.86682
_exptl_absorpt_correction_type multi-scan
_exptl_absorpt_process_details
;
CrysAlisPro 1.171.38.46 (Rigaku Oxford Diffraction, 2015)
Empirical absorption correction using spherical harmonics,
 implemented in SCALE3 ABSPACK scaling algorithm.
;
_exptl_crystal_colour colourless
_exptl_crystal_colour_primary colourless
_exptl_crystal_density_diffrn 1.329
_exptl_crystal_description block
_exptl_crystal_F_000 1104
_exptl_crystal_size_max 0.1
_exptl_crystal_size_mid 0.1
_exptl_crystal_size_min 0.1
_refine_diff_density_max 0.168
_refine_diff_density_min -0.132
_refine_diff_density_rms 0.033
_refine_ls_abs_structure_details
;
 Flack x determined using 3886 quotients [(I+)-(I-)]/[(I+)+(I-)]
 (Parsons, Flack and Wagner, Acta Cryst. B69 (2013) 249-259).
;
_refine_ls_abs_structure_Flack -0.01(8)
_refine_ls_extinction_method none
_refine_ls_goodness_of_fit_ref 1.012
_refine_ls_hydrogen_treatment mixed
_refine_ls_matrix_type full
_refine_ls_number_parameters 694
_refine_ls_number_reflns 14696
_refine_ls_number_restraints 1
_refine_ls_restrained_S_all 1.012
_refine_ls_R_factor_all 0.0342
_refine_ls_R_factor_gt 0.0305
_refine_ls_shift/su_max 0.000
_refine_ls_shift/su_mean 0.000
_refine_ls_structure_factor_coef Fsqd
_refine_ls_weighting_details 'w=1/[\s^2^(Fo^2^)+(0.0570P)^2^] where P=(Fo^2^+2Fc^2^)/3'
_refine_ls_weighting_scheme calc
_refine_ls_wR_factor_gt 0.0811
_refine_ls_wR_factor_ref 0.0826
_reflns_Friedel_coverage 0.935
_reflns_Friedel_fraction_full 1.000
_reflns_Friedel_fraction_max 0.999
_reflns_number_gt 13505
_reflns_number_total 14696
_reflns_threshold_expression 'I > 2\s(I)'
_cod_data_source_file c7ra11997f2.cif
_cod_data_source_block lawr13cult3
_cod_database_code 7229885
_shelx_shelxl_version_number 2014/7
_chemical_oxdiff_formula 'C11 H10 N O'
_shelx_space_group_comment
;
The symmetry employed for this shelxl refinement is uniquely defined
by the following loop, which should always be used as a source of
symmetry information in preference to the above space-group names.
They are only intended as comments.
;
_shelx_estimated_absorpt_t_max 0.929
_shelx_estimated_absorpt_t_min 0.929
_olex2_refinement_description
;
1. Twinned data refinement
 Scales: 0.5372(7)
 0.4628(7)
2. Fixed Uiso
 At 1.2 times of:
  All C(H) groups, All C(H,H) groups
3.a Ternary CH refined with riding coordinates:
 C35(H35), C37(H37), C39(H39), C45(H45), C35A(H35A), C37A(H37A), C39A(H39A),
 C45A(H45A)
3.b Secondary CH2 refined with riding coordinates:
 C31(H31A,H31B), C32(H32A,H32B), C33(H33A,H33B), C34(H34A,H34B), C36(H36A,
 H36B), C38(H38A,H38B), C40(H40A,H40B), C41(H41A,H41B), C42(H42A,H42B),
 C43(H43A,H43B), C44(H44A,H44B), C31A(H31C,H31D), C32A(H32C,H32D), C33A(H33C,
 H33D), C34A(H34C,H34D), C36A(H36C,H36D), C38A(H38C,H38D), C40A(H40C,H40D),
 C41A(H41C,H41D), C42A(H42C,H42D), C43A(H43C,H43D), C44A(H44C,H44D)
3.c Aromatic/amide H refined with riding coordinates:
 C13(H13), C14(H14), C15(H15), C16(H16), C23(H23), C24(H24), C25(H25),
 C26(H26), C13A(H13A), C14A(H14A), C15A(H15A), C16A(H16A), C23A(H23A),
 C24A(H24A), C25A(H25A), C26A(H26A)
;
_olex2_submission_special_instructions 'No special instructions were received'
_oxdiff_exptl_absorpt_empirical_details
;
Empirical correction (ABSPACK) includes:
- Absorption correction using spherical harmonics
- Frame scaling
;
_oxdiff_exptl_absorpt_empirical_full_max 1.686
_oxdiff_exptl_absorpt_empirical_full_min 0.851
_oxdiff_twin_integration_method simultaneous
_oxdiff_twin_items 2
_twin_special_details
;
Component 2 rotated by 179.9885\% 
 around [1.00 0.00 -0.09] (reciprocal) or [1.00 0.00 0.00] (direct)
;

loop_
_space_group_symop_operation_xyz
'x, y, z'
'-x, y+1/2, -z'

loop_
_atom_site_label
_atom_site_type_symbol
_atom_site_fract_x
_atom_site_fract_y
_atom_site_fract_z
_atom_site_U_iso_or_equiv
_atom_site_adp_type
_atom_site_occupancy
_atom_site_site_symmetry_order
_atom_site_calc_flag
_atom_site_refinement_flags_posn
N1 N 0.3444(2) 0.62231(14) 0.01717(19) 0.0240(5) Uani 1 1 d .
H1 H 0.284(4) 0.594(3) 0.054(4) 0.053(13) Uiso 1 1 d .
N16 N 0.2001(2) 0.62123(13) 0.18832(19) 0.0227(5) Uani 1 1 d .
C31 C 0.3894(3) 0.57992(18) -0.0765(2) 0.0305(7) Uani 1 1 d .
H31A H 0.3269 0.5749 -0.1381 0.037 Uiso 1 1 calc R
H31B H 0.4110 0.5316 -0.0489 0.037 Uiso 1 1 calc R
C32 C 0.4943(3) 0.61467(19) -0.1218(3) 0.0342(8) Uani 1 1 d .
H32A H 0.4711 0.6609 -0.1566 0.041 Uiso 1 1 calc R
H32B H 0.5233 0.5839 -0.1804 0.041 Uiso 1 1 calc R
C33 C 0.5907(3) 0.6266(2) -0.0292(3) 0.0363(8) Uani 1 1 d .
H33A H 0.6571 0.6507 -0.0600 0.044 Uiso 1 1 calc R
H33B H 0.6180 0.5802 0.0024 0.044 Uiso 1 1 calc R
C34 C 0.5453(3) 0.67246(19) 0.0629(3) 0.0313(7) Uani 1 1 d .
H34A H 0.6077 0.6791 0.1241 0.038 Uiso 1 1 calc R
H34B H 0.5233 0.7199 0.0321 0.038 Uiso 1 1 calc R
C35 C 0.4401(3) 0.63823(18) 0.1102(2) 0.0268(7) Uani 1 1 d .
H35 H 0.4660 0.5917 0.1445 0.032 Uiso 1 1 calc R
C36 C 0.2764(3) 0.68703(16) -0.0240(2) 0.0255(6) Uani 1 1 d .
H36A H 0.2109 0.6721 -0.0778 0.031 Uiso 1 1 calc R
H36B H 0.3273 0.7188 -0.0640 0.031 Uiso 1 1 calc R
C37 C 0.2293(3) 0.72776(17) 0.0726(3) 0.0254(6) Uani 1 1 d .
H37 H 0.1891 0.7715 0.0415 0.030 Uiso 1 1 calc R
C38 C 0.3315(3) 0.75063(17) 0.1538(3) 0.0299(7) Uani 1 1 d .
H38A H 0.3040 0.7800 0.2147 0.036 Uiso 1 1 calc R
H38B H 0.3873 0.7791 0.1141 0.036 Uiso 1 1 calc R
C39 C 0.3900(3) 0.68288(18) 0.2020(2) 0.0274(6) Uani 1 1 d .
H39 H 0.4555 0.6971 0.2576 0.033 Uiso 1 1 calc R
C40 C 0.3016(3) 0.64131(17) 0.2638(2) 0.0269(7) Uani 1 1 d .
H40A H 0.3388 0.5978 0.2970 0.032 Uiso 1 1 calc R
H40B H 0.2762 0.6708 0.3256 0.032 Uiso 1 1 calc R
C41 C 0.1206(3) 0.57936(18) 0.2517(2) 0.0276(7) Uani 1 1 d .
H41A H 0.0964 0.6083 0.3147 0.033 Uiso 1 1 calc R
H41B H 0.1619 0.5368 0.2837 0.033 Uiso 1 1 calc R
C42 C 0.0136(3) 0.55600(17) 0.1784(3) 0.0289(7) Uani 1 1 d .
H42A H 0.0371 0.5244 0.1182 0.035 Uiso 1 1 calc R
H42B H -0.0385 0.5288 0.2239 0.035 Uiso 1 1 calc R
C43 C -0.0508(3) 0.61986(18) 0.1267(3) 0.0287(7) Uani 1 1 d .
H43A H -0.0824 0.6487 0.1861 0.034 Uiso 1 1 calc R
H43B H -0.1164 0.6037 0.0741 0.034 Uiso 1 1 calc R
C44 C 0.0327(3) 0.66477(17) 0.0642(3) 0.0275(7) Uani 1 1 d .
H44A H 0.0547 0.6379 -0.0018 0.033 Uiso 1 1 calc R
H44B H -0.0075 0.7088 0.0367 0.033 Uiso 1 1 calc R
C45 C 0.1423(3) 0.68483(16) 0.1373(2) 0.0237(6) Uani 1 1 d .
H45 H 0.1186 0.7156 0.1995 0.028 Uiso 1 1 calc R
N1A N 0.0899(3) 0.38307(15) 0.5162(2) 0.0265(6) Uani 1 1 d .
H1A H 0.163(4) 0.406(2) 0.534(3) 0.036(10) Uiso 1 1 d .
N16A N 0.2768(3) 0.39005(14) 0.6752(2) 0.0310(6) Uani 1 1 d .
C31A C 0.0346(3) 0.41409(19) 0.4089(2) 0.0333(8) Uani 1 1 d .
H31C H 0.0817 0.4012 0.3468 0.040 Uiso 1 1 calc R
H31D H 0.0341 0.4666 0.4151 0.040 Uiso 1 1 calc R
C32A C -0.0887(3) 0.3881(2) 0.3815(3) 0.0358(8) Uani 1 1 d .
H32C H -0.0884 0.3360 0.3691 0.043 Uiso 1 1 calc R
H32D H -0.1225 0.4111 0.3118 0.043 Uiso 1 1 calc R
C33A C -0.1628(4) 0.4056(2) 0.4776(3) 0.0423(9) Uani 1 1 d .
H33C H -0.1681 0.4579 0.4863 0.051 Uiso 1 1 calc R
H33D H -0.2424 0.3867 0.4603 0.051 Uiso 1 1 calc R
C34A C -0.1093(4) 0.3730(2) 0.5853(3) 0.0441(9) Uani 1 1 d .
H34C H -0.1114 0.3205 0.5784 0.053 Uiso 1 1 calc R
H34D H -0.1562 0.3865 0.6473 0.053 Uiso 1 1 calc R
C35A C 0.0162(4) 0.39705(18) 0.6137(3) 0.0342(8) Uani 1 1 d .
H35A H 0.0145 0.4498 0.6251 0.041 Uiso 1 1 calc R
C36A C 0.1224(3) 0.30606(18) 0.5055(3) 0.0339(7) Uani 1 1 d .
H36C H 0.1755 0.3009 0.4456 0.041 Uiso 1 1 calc R
H36D H 0.0516 0.2778 0.4841 0.041 Uiso 1 1 calc R
C37A C 0.1815(3) 0.27740(18) 0.6154(3) 0.0364(8) Uani 1 1 d .
H37A H 0.1970 0.2255 0.6053 0.044 Uiso 1 1 calc R
C38A C 0.0985(4) 0.2850(2) 0.7064(3) 0.0462(10) Uani 1 1 d .
H38C H 0.1333 0.2642 0.7776 0.055 Uiso 1 1 calc R
H38D H 0.0246 0.2600 0.6843 0.055 Uiso 1 1 calc R
C39A C 0.0765(4) 0.3645(2) 0.7210(3) 0.0436(10) Uani 1 1 d .
H39A H 0.0241 0.3704 0.7825 0.052 Uiso 1 1 calc R
C40A C 0.1919(4) 0.3996(2) 0.7577(3) 0.0418(9) Uani 1 1 d .
H40C H 0.1793 0.4512 0.7691 0.050 Uiso 1 1 calc R
H40D H 0.2233 0.3791 0.8302 0.050 Uiso 1 1 calc R
C41A C 0.3855(4) 0.4264(2) 0.7135(3) 0.0451(10) Uani 1 1 d .
H41C H 0.4166 0.4058 0.7861 0.054 Uiso 1 1 calc R
H41D H 0.3692 0.4774 0.7256 0.054 Uiso 1 1 calc R
C42A C 0.4757(4) 0.4196(2) 0.6304(3) 0.0466(10) Uani 1 1 d .
H42C H 0.5482 0.4436 0.6604 0.056 Uiso 1 1 calc R
H42D H 0.4475 0.4435 0.5595 0.056 Uiso 1 1 calc R
C43A C 0.5010(4) 0.3420(2) 0.6073(3) 0.0462(10) Uani 1 1 d .
H43C H 0.5372 0.3190 0.6761 0.055 Uiso 1 1 calc R
H43D H 0.5555 0.3383 0.5484 0.055 Uiso 1 1 calc R
C44A C 0.3866(3) 0.3047(2) 0.5690(3) 0.0399(8) Uani 1 1 d .
H44C H 0.3553 0.3246 0.4960 0.048 Uiso 1 1 calc R
H44D H 0.4015 0.2533 0.5584 0.048 Uiso 1 1 calc R
C45A C 0.2971(3) 0.31369(18) 0.6537(3) 0.0333(8) Uani 1 1 d .
H45A H 0.3286 0.2912 0.7256 0.040 Uiso 1 1 calc R
O10 O 0.2118(2) 0.48010(11) 0.01542(16) 0.0265(5) Uani 1 1 d .
O11 O 0.37176(19) 0.41631(11) 0.05555(16) 0.0229(4) Uani 1 1 d .
O12 O 0.36597(19) 0.29780(11) 0.13934(17) 0.0240(5) Uani 1 1 d .
O20 O 0.7219(2) 0.37765(13) 0.0597(2) 0.0351(5) Uani 1 1 d .
O21 O 0.5427(2) 0.34481(12) 0.08796(17) 0.0259(5) Uani 1 1 d .
O22 O 0.44863(19) 0.39447(11) 0.24474(16) 0.0223(4) Uani 1 1 d .
C10 C 0.2587(3) 0.42552(16) 0.0545(2) 0.0210(6) Uani 1 1 d .
C11 C 0.1917(3) 0.36620(15) 0.0983(2) 0.0215(6) Uani 1 1 d .
C12 C 0.2504(3) 0.30513(16) 0.1411(2) 0.0213(6) Uani 1 1 d .
C13 C 0.1866(3) 0.24986(17) 0.1841(2) 0.0259(6) Uani 1 1 d .
H13 H 0.2254 0.2084 0.2134 0.031 Uiso 1 1 calc R
C14 C 0.0672(3) 0.25518(17) 0.1842(2) 0.0276(7) Uani 1 1 d .
H14 H 0.0248 0.2176 0.2147 0.033 Uiso 1 1 calc R
C15 C 0.0086(3) 0.31493(18) 0.1401(2) 0.0282(7) Uani 1 1 d .
H15 H -0.0735 0.3179 0.1393 0.034 Uiso 1 1 calc R
C16 C 0.0710(3) 0.36989(16) 0.0977(2) 0.0238(6) Uani 1 1 d .
H16 H 0.0312 0.4108 0.0676 0.029 Uiso 1 1 calc R
C20 C 0.6340(3) 0.38786(17) 0.1062(2) 0.0255(6) Uani 1 1 d .
C21 C 0.6231(3) 0.44590(17) 0.1882(2) 0.0235(6) Uani 1 1 d .
C22 C 0.5313(3) 0.44516(16) 0.2569(2) 0.0220(6) Uani 1 1 d .
C23 C 0.5251(3) 0.49688(17) 0.3401(2) 0.0260(6) Uani 1 1 d .
H23 H 0.4627 0.4965 0.3868 0.031 Uiso 1 1 calc R
C24 C 0.6108(3) 0.54881(18) 0.3540(3) 0.0309(7) Uani 1 1 d .
H24 H 0.6074 0.5835 0.4114 0.037 Uiso 1 1 calc R
C25 C 0.7019(3) 0.55080(19) 0.2846(3) 0.0325(7) Uani 1 1 d .
H25 H 0.7593 0.5871 0.2936 0.039 Uiso 1 1 calc R
C26 C 0.7076(3) 0.49921(18) 0.2027(3) 0.0284(6) Uani 1 1 d .
H26 H 0.7697 0.5000 0.1557 0.034 Uiso 1 1 calc R
B1 B 0.4325(3) 0.36256(18) 0.1330(3) 0.0220(7) Uani 1 1 d .
O10A O 0.25582(19) 0.50915(11) 0.49211(16) 0.0237(4) Uani 1 1 d .
O11A O 0.11095(18) 0.56686(11) 0.55858(17) 0.0239(4) Uani 1 1 d .
O12A O 0.13609(19) 0.68641(11) 0.63909(19) 0.0265(5) Uani 1 1 d .
O20A O -0.2390(2) 0.63559(12) 0.54501(18) 0.0286(5) Uani 1 1 d .
O21A O -0.04851(19) 0.64465(11) 0.57451(17) 0.0247(4) Uani 1 1 d .
O22A O 0.05607(18) 0.59343(11) 0.74200(17) 0.0242(4) Uani 1 1 d .
C10A C 0.2216(3) 0.56094(15) 0.5410(2) 0.0192(6) Uani 1 1 d .
C11A C 0.2984(3) 0.62079(16) 0.5807(2) 0.0188(6) Uani 1 1 d .
C12A C 0.2500(3) 0.68143(15) 0.6262(2) 0.0199(6) Uani 1 1 d .
C13A C 0.3220(3) 0.73944(15) 0.6574(2) 0.0220(6) Uani 1 1 d .
H13A H 0.2900 0.7809 0.6879 0.026 Uiso 1 1 calc R
C14A C 0.4392(3) 0.73651(17) 0.6440(2) 0.0252(7) Uani 1 1 d .
H14A H 0.4871 0.7763 0.6645 0.030 Uiso 1 1 calc R
C15A C 0.4883(3) 0.67542(17) 0.6003(2) 0.0241(6) Uani 1 1 d .
H15A H 0.5693 0.6733 0.5923 0.029 Uiso 1 1 calc R
C16A C 0.4171(3) 0.61814(16) 0.5690(2) 0.0229(6) Uani 1 1 d .
H16A H 0.4498 0.5766 0.5393 0.028 Uiso 1 1 calc R
C20A C -0.1499(3) 0.61892(16) 0.5994(2) 0.0230(6) Uani 1 1 d .
C21A C -0.1461(3) 0.56977(15) 0.6966(2) 0.0205(6) Uani 1 1 d .
C22A C -0.0425(3) 0.55975(16) 0.7648(2) 0.0217(6) Uani 1 1 d .
C23A C -0.0412(3) 0.51593(16) 0.8588(2) 0.0247(6) Uani 1 1 d .
H23A H 0.0288 0.5090 0.9052 0.030 Uiso 1 1 calc R
C24A C -0.1425(3) 0.48258(18) 0.8840(2) 0.0288(7) Uani 1 1 d .
H24A H -0.1415 0.4528 0.9482 0.035 Uiso 1 1 calc R
C25A C -0.2465(3) 0.49206(18) 0.8164(3) 0.0297(7) Uani 1 1 d .
H25A H -0.3155 0.4688 0.8342 0.036 Uiso 1 1 calc R
C26A C -0.2476(3) 0.53558(18) 0.7236(2) 0.0262(6) Uani 1 1 d .
H26A H -0.3179 0.5424 0.6776 0.031 Uiso 1 1 calc R
B2 B 0.0642(3) 0.62308(18) 0.6304(3) 0.0229(7) Uani 1 1 d .

loop_
_atom_site_aniso_label
_atom_site_aniso_U_11
_atom_site_aniso_U_22
_atom_site_aniso_U_33
_atom_site_aniso_U_23
_atom_site_aniso_U_13
_atom_site_aniso_U_12
N1 0.0284(15) 0.0194(14) 0.0243(11) 0.0023(10) 0.0040(10) -0.0021(10)
N16 0.0245(14) 0.0190(13) 0.0250(11) 0.0019(9) 0.0036(10) -0.0005(10)
C31 0.040(2) 0.0270(17) 0.0257(14) -0.0003(12) 0.0092(13) 0.0022(14)
C32 0.043(2) 0.0300(19) 0.0323(15) 0.0066(13) 0.0163(14) 0.0048(15)
C33 0.034(2) 0.035(2) 0.0417(17) 0.0120(15) 0.0125(15) 0.0021(15)
C34 0.0262(18) 0.0287(18) 0.0395(16) 0.0038(14) 0.0053(13) -0.0024(14)
C35 0.0259(17) 0.0263(17) 0.0283(14) 0.0051(12) 0.0022(12) -0.0018(13)
C36 0.0289(17) 0.0227(16) 0.0250(13) 0.0082(11) 0.0032(12) -0.0008(12)
C37 0.0258(17) 0.0192(15) 0.0310(14) 0.0024(11) 0.0016(12) 0.0011(12)
C38 0.0292(18) 0.0235(17) 0.0369(15) -0.0014(12) 0.0029(13) -0.0045(13)
C39 0.0267(17) 0.0271(17) 0.0283(14) -0.0037(12) 0.0007(12) -0.0017(13)
C40 0.0281(17) 0.0302(17) 0.0220(13) 0.0026(11) -0.0003(12) 0.0037(13)
C41 0.0284(17) 0.0271(17) 0.0285(14) 0.0077(12) 0.0086(12) 0.0017(13)
C42 0.0299(18) 0.0215(16) 0.0367(15) 0.0006(12) 0.0105(13) -0.0037(13)
C43 0.0269(18) 0.0246(18) 0.0348(14) -0.0005(12) 0.0040(12) -0.0025(13)
C44 0.0292(17) 0.0209(16) 0.0320(14) 0.0041(12) 0.0000(13) -0.0013(12)
C45 0.0286(17) 0.0178(15) 0.0248(13) -0.0003(11) 0.0029(12) -0.0003(12)
N1A 0.0327(16) 0.0218(14) 0.0263(11) -0.0055(10) 0.0098(11) -0.0065(11)
N16A 0.0521(19) 0.0176(14) 0.0230(11) -0.0015(9) 0.0007(12) -0.0017(13)
C31A 0.041(2) 0.0325(19) 0.0261(14) -0.0019(13) 0.0018(13) -0.0123(15)
C32A 0.033(2) 0.0321(19) 0.0432(17) -0.0112(14) 0.0068(15) -0.0081(15)
C33A 0.038(2) 0.034(2) 0.056(2) -0.0108(16) 0.0134(17) -0.0042(17)
C34A 0.053(3) 0.0289(19) 0.055(2) -0.0018(16) 0.0317(19) -0.0013(17)
C35A 0.053(2) 0.0199(16) 0.0329(15) -0.0033(12) 0.0194(15) 0.0025(14)
C36A 0.0323(19) 0.0247(18) 0.0465(17) -0.0154(14) 0.0133(15) -0.0069(14)
C37A 0.046(2) 0.0139(16) 0.0515(19) -0.0035(13) 0.0180(17) -0.0023(14)
C38A 0.057(3) 0.027(2) 0.058(2) 0.0135(16) 0.027(2) 0.0032(18)
C39A 0.068(3) 0.032(2) 0.0349(16) 0.0070(14) 0.0267(18) 0.0110(18)
C40A 0.072(3) 0.0294(19) 0.0236(14) -0.0037(12) 0.0038(16) 0.0101(18)
C41A 0.069(3) 0.0252(19) 0.0367(17) -0.0042(14) -0.0214(18) -0.0025(18)
C42A 0.042(2) 0.037(2) 0.056(2) 0.0138(17) -0.0205(18) -0.0131(17)
C43A 0.044(2) 0.045(2) 0.048(2) 0.0024(17) -0.0080(17) -0.0033(18)
C44A 0.037(2) 0.040(2) 0.0423(18) -0.0115(15) 0.0042(16) -0.0039(16)
C45A 0.047(2) 0.0201(18) 0.0331(15) -0.0007(12) 0.0060(15) 0.0015(15)
O10 0.0300(12) 0.0189(11) 0.0301(10) 0.0039(8) -0.0011(9) 0.0011(9)
O11 0.0238(11) 0.0192(11) 0.0257(9) 0.0042(8) 0.0027(8) -0.0015(8)
O12 0.0218(12) 0.0169(11) 0.0330(10) 0.0029(8) 0.0008(8) 0.0006(8)
O20 0.0279(13) 0.0328(14) 0.0471(12) -0.0078(10) 0.0161(11) -0.0006(10)
O21 0.0241(12) 0.0216(11) 0.0324(10) -0.0036(8) 0.0054(9) -0.0004(9)
O22 0.0229(11) 0.0194(10) 0.0253(9) 0.0022(7) 0.0057(8) 0.0000(8)
C10 0.0271(16) 0.0159(14) 0.0198(12) -0.0032(10) 0.0005(11) -0.0018(11)
C11 0.0299(17) 0.0152(15) 0.0194(11) -0.0025(10) 0.0031(11) -0.0031(12)
C12 0.0273(17) 0.0162(14) 0.0206(12) -0.0012(10) 0.0032(11) -0.0007(12)
C13 0.0341(19) 0.0173(15) 0.0267(13) 0.0010(11) 0.0043(12) -0.0028(13)
C14 0.0325(19) 0.0226(16) 0.0285(13) -0.0027(12) 0.0080(12) -0.0091(14)
C15 0.0252(18) 0.0308(18) 0.0295(14) -0.0075(12) 0.0072(12) -0.0048(13)
C16 0.0273(17) 0.0185(15) 0.0254(13) -0.0046(11) 0.0003(11) 0.0022(12)
C20 0.0220(17) 0.0223(17) 0.0327(14) 0.0006(12) 0.0055(12) 0.0016(12)
C21 0.0211(16) 0.0225(16) 0.0271(13) -0.0001(11) 0.0029(11) 0.0013(12)
C22 0.0194(15) 0.0206(15) 0.0258(13) 0.0032(11) -0.0001(11) 0.0012(12)
C23 0.0257(16) 0.0264(17) 0.0262(13) 0.0003(11) 0.0049(12) 0.0011(13)
C24 0.0313(18) 0.0287(18) 0.0323(15) -0.0077(12) 0.0000(13) -0.0008(14)
C25 0.0276(17) 0.0292(18) 0.0403(16) -0.0040(13) 0.0011(13) -0.0056(14)
C26 0.0226(16) 0.0286(17) 0.0348(14) -0.0008(12) 0.0070(12) -0.0032(13)
B1 0.0221(18) 0.0169(17) 0.0269(15) 0.0015(12) 0.0018(13) -0.0005(13)
O10A 0.0270(12) 0.0177(10) 0.0267(9) -0.0032(8) 0.0035(8) 0.0008(8)
O11A 0.0211(11) 0.0171(11) 0.0340(10) -0.0036(8) 0.0050(8) -0.0029(8)
O12A 0.0198(12) 0.0153(11) 0.0456(12) -0.0043(9) 0.0089(9) 0.0003(8)
O20A 0.0198(11) 0.0304(13) 0.0349(11) 0.0063(9) -0.0004(9) 0.0010(9)
O21A 0.0187(11) 0.0217(11) 0.0340(10) 0.0047(8) 0.0042(9) -0.0009(8)
O22A 0.0169(10) 0.0235(12) 0.0320(10) -0.0009(8) 0.0004(8) -0.0007(8)
C10A 0.0228(15) 0.0158(14) 0.0187(12) 0.0023(10) 0.0002(10) -0.0001(11)
C11A 0.0229(15) 0.0168(14) 0.0170(11) 0.0015(10) 0.0036(10) -0.0015(11)
C12A 0.0208(16) 0.0157(14) 0.0232(12) 0.0014(10) 0.0019(11) -0.0004(12)
C13A 0.0241(16) 0.0156(15) 0.0263(13) -0.0013(10) 0.0028(12) 0.0005(11)
C14A 0.0260(17) 0.0203(16) 0.0289(14) 0.0005(11) -0.0003(12) -0.0064(12)
C15A 0.0166(15) 0.0253(16) 0.0308(14) 0.0013(12) 0.0033(11) -0.0022(12)
C16A 0.0260(16) 0.0202(16) 0.0230(12) -0.0006(11) 0.0042(11) 0.0030(12)
C20A 0.0225(17) 0.0177(15) 0.0289(13) -0.0052(11) 0.0031(12) 0.0008(12)
C21A 0.0206(15) 0.0161(14) 0.0249(12) -0.0024(10) 0.0019(11) 0.0013(11)
C22A 0.0226(16) 0.0162(14) 0.0269(13) -0.0063(10) 0.0048(11) -0.0005(11)
C23A 0.0272(17) 0.0235(17) 0.0230(13) -0.0034(11) -0.0003(12) 0.0056(12)
C24A 0.0338(19) 0.0274(17) 0.0259(13) 0.0024(11) 0.0070(12) 0.0022(14)
C25A 0.0222(17) 0.0340(19) 0.0339(15) 0.0014(13) 0.0087(13) -0.0060(13)
C26A 0.0188(15) 0.0282(17) 0.0311(15) -0.0009(12) -0.0003(12) 0.0003(12)
B2 0.0184(18) 0.0167(17) 0.0343(16) -0.0027(13) 0.0063(13) -0.0029(13)

loop_
_atom_type_symbol
_atom_type_description
_atom_type_scat_dispersion_real
_atom_type_scat_dispersion_imag
_atom_type_scat_source
C C 0.0181 0.0091 'International Tables Vol C Tables 4.2.6.8 and 6.1.1.4'
H H 0.0000 0.0000 'International Tables Vol C Tables 4.2.6.8 and 6.1.1.4'
B B 0.0090 0.0039 'International Tables Vol C Tables 4.2.6.8 and 6.1.1.4'
N N 0.0311 0.0180 'International Tables Vol C Tables 4.2.6.8 and 6.1.1.4'
O O 0.0492 0.0322 'International Tables Vol C Tables 4.2.6.8 and 6.1.1.4'

loop_
_geom_angle_atom_site_label_1
_geom_angle_atom_site_label_2
_geom_angle_atom_site_label_3
_geom_angle
C31 N1 H1 110(3)
C31 N1 C35 111.8(3)
C31 N1 C36 112.7(2)
C35 N1 H1 105(3)
C36 N1 H1 102(3)
C36 N1 C35 113.8(2)
C40 N16 C41 108.7(2)
C40 N16 C45 110.9(2)
C41 N16 C45 111.5(2)
N1 C31 H31A 109.2
N1 C31 H31B 109.2
N1 C31 C32 112.2(3)
H31A C31 H31B 107.9
C32 C31 H31A 109.2
C32 C31 H31B 109.2
C31 C32 H32A 109.4
C31 C32 H32B 109.4
C31 C32 C33 111.1(3)
H32A C32 H32B 108.0
C33 C32 H32A 109.4
C33 C32 H32B 109.4
C32 C33 H33A 109.8
C32 C33 H33B 109.8
C32 C33 C34 109.5(3)
H33A C33 H33B 108.2
C34 C33 H33A 109.8
C34 C33 H33B 109.8
C33 C34 H34A 109.3
C33 C34 H34B 109.3
H34A C34 H34B 108.0
C35 C34 C33 111.4(3)
C35 C34 H34A 109.3
C35 C34 H34B 109.3
N1 C35 H35 107.5
N1 C35 C39 109.6(3)
C34 C35 N1 111.1(2)
C34 C35 H35 107.5
C34 C35 C39 113.4(3)
C39 C35 H35 107.5
N1 C36 H36A 109.3
N1 C36 H36B 109.3
N1 C36 C37 111.5(2)
H36A C36 H36B 108.0
C37 C36 H36A 109.3
C37 C36 H36B 109.3
C36 C37 H37 108.3
C36 C37 C45 114.2(3)
C38 C37 C36 108.5(3)
C38 C37 H37 108.3
C38 C37 C45 109.1(2)
C45 C37 H37 108.3
C37 C38 H38A 110.2
C37 C38 H38B 110.2
C37 C38 C39 107.3(3)
H38A C38 H38B 108.5
C39 C38 H38A 110.2
C39 C38 H38B 110.2
C35 C39 H39 108.2
C38 C39 C35 111.4(2)
C38 C39 H39 108.2
C40 C39 C35 112.2(3)
C40 C39 C38 108.4(3)
C40 C39 H39 108.2
N16 C40 C39 111.4(2)
N16 C40 H40A 109.4
N16 C40 H40B 109.4
C39 C40 H40A 109.4
C39 C40 H40B 109.4
H40A C40 H40B 108.0
N16 C41 H41A 109.3
N16 C41 H41B 109.3
N16 C41 C42 111.7(2)
H41A C41 H41B 107.9
C42 C41 H41A 109.3
C42 C41 H41B 109.3
C41 C42 H42A 109.5
C41 C42 H42B 109.5
H42A C42 H42B 108.1
C43 C42 C41 110.7(3)
C43 C42 H42A 109.5
C43 C42 H42B 109.5
C42 C43 H43A 109.8
C42 C43 H43B 109.8
C42 C43 C44 109.2(3)
H43A C43 H43B 108.3
C44 C43 H43A 109.8
C44 C43 H43B 109.8
C43 C44 H44A 109.1
C43 C44 H44B 109.1
H44A C44 H44B 107.8
C45 C44 C43 112.6(2)
C45 C44 H44A 109.1
C45 C44 H44B 109.1
N16 C45 C37 109.8(3)
N16 C45 C44 111.2(3)
N16 C45 H45 107.7
C37 C45 H45 107.7
C44 C45 C37 112.6(2)
C44 C45 H45 107.7
C31A N1A H1A 108(2)
C31A N1A C35A 111.3(3)
C35A N1A H1A 107(2)
C36A N1A H1A 103(3)
C36A N1A C31A 113.0(3)
C36A N1A C35A 113.0(2)
C40A N16A C41A 109.7(3)
C40A N16A C45A 111.3(3)
C41A N16A C45A 111.2(3)
N1A C31A H31C 109.1
N1A C31A H31D 109.1
N1A C31A C32A 112.4(3)
H31C C31A H31D 107.8
C32A C31A H31C 109.1
C32A C31A H31D 109.1
C31A C32A H32C 109.6
C31A C32A H32D 109.6
C31A C32A C33A 110.2(3)
H32C C32A H32D 108.1
C33A C32A H32C 109.6
C33A C32A H32D 109.6
C32A C33A H33C 109.7
C32A C33A H33D 109.7
H33C C33A H33D 108.2
C34A C33A C32A 110.0(3)
C34A C33A H33C 109.7
C34A C33A H33D 109.7
C33A C34A H34C 109.1
C33A C34A H34D 109.1
C33A C34A C35A 112.3(3)
H34C C34A H34D 107.9
C35A C34A H34C 109.1
C35A C34A H34D 109.1
N1A C35A C34A 111.1(3)
N1A C35A H35A 107.1
N1A C35A C39A 109.2(3)
C34A C35A H35A 107.1
C34A C35A C39A 114.9(3)
C39A C35A H35A 107.1
N1A C36A H36C 109.4
N1A C36A H36D 109.4
N1A C36A C37A 111.2(3)
H36C C36A H36D 108.0
C37A C36A H36C 109.4
C37A C36A H36D 109.4
C36A C37A H37A 108.0
C36A C37A C45A 114.4(3)
C38A C37A C36A 108.8(3)
C38A C37A H37A 108.0
C38A C37A C45A 109.4(3)
C45A C37A H37A 108.0
C37A C38A H38C 110.3
C37A C38A H38D 110.3
C37A C38A C39A 107.2(3)
H38C C38A H38D 108.5
C39A C38A H38C 110.3
C39A C38A H38D 110.3
C35A C39A H39A 108.2
C38A C39A C35A 111.2(3)
C38A C39A H39A 108.2
C40A C39A C35A 113.1(3)
C40A C39A C38A 107.9(4)
C40A C39A H39A 108.2
N16A C40A C39A 112.0(3)
N16A C40A H40C 109.2
N16A C40A H40D 109.2
C39A C40A H40C 109.2
C39A C40A H40D 109.2
H40C C40A H40D 107.9
N16A C41A H41C 109.2
N16A C41A H41D 109.2
N16A C41A C42A 112.1(3)
H41C C41A H41D 107.9
C42A C41A H41C 109.2
C42A C41A H41D 109.2
C41A C42A H42C 109.5
C41A C42A H42D 109.5
C41A C42A C43A 110.8(3)
H42C C42A H42D 108.1
C43A C42A H42C 109.5
C43A C42A H42D 109.5
C42A C43A H43C 110.0
C42A C43A H43D 110.0
C42A C43A C44A 108.7(3)
H43C C43A H43D 108.3
C44A C43A H43C 110.0
C44A C43A H43D 110.0
C43A C44A H44C 109.3
C43A C44A H44D 109.3
H44C C44A H44D 108.0
C45A C44A C43A 111.6(3)
C45A C44A H44C 109.3
C45A C44A H44D 109.3
N16A C45A C37A 109.6(3)
N16A C45A C44A 110.6(3)
N16A C45A H45A 108.1
C37A C45A H45A 108.1
C44A C45A C37A 112.1(3)
C44A C45A H45A 108.1
C10 O11 B1 120.2(2)
C12 O12 B1 116.7(2)
C20 O21 B1 120.2(2)
C22 O22 B1 114.9(2)
O10 C10 O11 121.0(3)
O10 C10 C11 122.3(3)
O11 C10 C11 116.6(3)
C12 C11 C10 119.5(3)
C16 C11 C10 121.0(3)
C16 C11 C12 119.5(3)
O12 C12 C11 121.7(3)
O12 C12 C13 119.1(3)
C13 C12 C11 119.1(3)
C12 C13 H13 119.8
C14 C13 C12 120.3(3)
C14 C13 H13 119.8
C13 C14 H14 119.7
C13 C14 C15 120.7(3)
C15 C14 H14 119.7
C14 C15 H15 120.3
C16 C15 C14 119.4(3)
C16 C15 H15 120.3
C11 C16 H16 119.5
C15 C16 C11 121.0(3)
C15 C16 H16 119.5
O20 C20 O21 120.7(3)
O20 C20 C21 122.9(3)
O21 C20 C21 116.3(3)
C22 C21 C20 119.7(3)
C26 C21 C20 120.7(3)
C26 C21 C22 119.4(3)
O22 C22 C21 120.7(3)
O22 C22 C23 119.2(3)
C23 C22 C21 120.1(3)
C22 C23 H23 120.3
C24 C23 C22 119.5(3)
C24 C23 H23 120.3
C23 C24 H24 119.5
C23 C24 C25 120.9(3)
C25 C24 H24 119.5
C24 C25 H25 120.4
C26 C25 C24 119.2(3)
C26 C25 H25 120.4
C21 C26 H26 119.6
C25 C26 C21 120.9(3)
C25 C26 H26 119.6
O12 B1 O11 112.1(3)
O12 B1 O21 108.1(3)
O12 B1 O22 108.8(2)
O21 B1 O11 107.4(2)
O22 B1 O11 107.7(2)
O22 B1 O21 112.7(3)
C10A O11A B2 123.8(2)
C12A O12A B2 119.8(2)
C20A O21A B2 124.3(2)
C22A O22A B2 119.1(2)
O10A C10A O11A 120.3(3)
O10A C10A C11A 123.2(3)
O11A C10A C11A 116.5(2)
C12A C11A C10A 119.5(3)
C16A C11A C10A 120.5(3)
C16A C11A C12A 119.9(3)
O12A C12A C11A 122.1(3)
O12A C12A C13A 118.7(3)
C11A C12A C13A 119.2(3)
C12A C13A H13A 119.9
C14A C13A C12A 120.3(3)
C14A C13A H13A 119.9
C13A C14A H14A 119.7
C13A C14A C15A 120.7(3)
C15A C14A H14A 119.7
C14A C15A H15A 120.4
C16A C15A C14A 119.1(3)
C16A C15A H15A 120.4
C11A C16A H16A 119.6
C15A C16A C11A 120.8(3)
C15A C16A H16A 119.6
O20A C20A O21A 120.8(3)
O20A C20A C21A 123.2(3)
O21A C20A C21A 116.0(3)
C22A C21A C20A 120.4(3)
C26A C21A C20A 120.0(3)
C26A C21A C22A 119.5(3)
O22A C22A C21A 120.7(3)
O22A C22A C23A 119.3(3)
C23A C22A C21A 119.9(3)
C22A C23A H23A 120.2
C24A C23A C22A 119.6(3)
C24A C23A H23A 120.2
C23A C24A H24A 119.5
C23A C24A C25A 121.0(3)
C25A C24A H24A 119.5
C24A C25A H25A 120.4
C26A C25A C24A 119.2(3)
C26A C25A H25A 120.4
C21A C26A H26A 119.7
C25A C26A C21A 120.7(3)
C25A C26A H26A 119.7
O12A B2 O11A 112.8(3)
O12A B2 O21A 106.6(3)
O12A B2 O22A 109.3(3)
O21A B2 O11A 106.5(2)
O22A B2 O11A 108.3(3)
O22A B2 O21A 113.4(3)

loop_
_geom_bond_atom_site_label_1
_geom_bond_atom_site_label_2
_geom_bond_distance
N1 H1 1.01(5)
N1 C31 1.506(4)
N1 C35 1.529(4)
N1 C36 1.506(4)
N16 C40 1.466(4)
N16 C41 1.470(4)
N16 C45 1.475(4)
C31 H31A 0.9900
C31 H31B 0.9900
C31 C32 1.518(5)
C32 H32A 0.9900
C32 H32B 0.9900
C32 C33 1.518(5)
C33 H33A 0.9900
C33 H33B 0.9900
C33 C34 1.529(5)
C34 H34A 0.9900
C34 H34B 0.9900
C34 C35 1.527(4)
C35 H35 1.0000
C35 C39 1.536(4)
C36 H36A 0.9900
C36 H36B 0.9900
C36 C37 1.528(4)
C37 H37 1.0000
C37 C38 1.525(4)
C37 C45 1.548(4)
C38 H38A 0.9900
C38 H38B 0.9900
C38 C39 1.530(5)
C39 H39 1.0000
C39 C40 1.528(4)
C40 H40A 0.9900
C40 H40B 0.9900
C41 H41A 0.9900
C41 H41B 0.9900
C41 C42 1.517(5)
C42 H42A 0.9900
C42 H42B 0.9900
C42 C43 1.515(5)
C43 H43A 0.9900
C43 H43B 0.9900
C43 C44 1.526(4)
C44 H44A 0.9900
C44 H44B 0.9900
C44 C45 1.523(4)
C45 H45 1.0000
N1A H1A 0.96(4)
N1A C31A 1.502(4)
N1A C35A 1.528(4)
N1A C36A 1.503(4)
N16A C40A 1.463(5)
N16A C41A 1.466(5)
N16A C45A 1.480(4)
C31A H31C 0.9900
C31A H31D 0.9900
C31A C32A 1.515(5)
C32A H32C 0.9900
C32A H32D 0.9900
C32A C33A 1.530(5)
C33A H33C 0.9900
C33A H33D 0.9900
C33A C34A 1.511(6)
C34A H34C 0.9900
C34A H34D 0.9900
C34A C35A 1.529(6)
C35A H35A 1.0000
C35A C39A 1.535(5)
C36A H36C 0.9900
C36A H36D 0.9900
C36A C37A 1.527(5)
C37A H37A 1.0000
C37A C38A 1.521(5)
C37A C45A 1.533(5)
C38A H38C 0.9900
C38A H38D 0.9900
C38A C39A 1.527(5)
C39A H39A 1.0000
C39A C40A 1.518(6)
C40A H40C 0.9900
C40A H40D 0.9900
C41A H41C 0.9900
C41A H41D 0.9900
C41A C42A 1.509(6)
C42A H42C 0.9900
C42A H42D 0.9900
C42A C43A 1.518(6)
C43A H43C 0.9900
C43A H43D 0.9900
C43A C44A 1.530(5)
C44A H44C 0.9900
C44A H44D 0.9900
C44A C45A 1.520(5)
C45A H45A 1.0000
O10 C10 1.233(4)
O11 C10 1.316(4)
O11 B1 1.503(4)
O12 C12 1.344(4)
O12 B1 1.445(4)
O20 C20 1.216(4)
O21 C20 1.332(4)
O21 B1 1.464(4)
O22 C22 1.347(4)
O22 B1 1.463(4)
C10 C11 1.479(4)
C11 C12 1.406(4)
C11 C16 1.395(5)
C12 C13 1.398(4)
C13 H13 0.9500
C13 C14 1.383(5)
C14 H14 0.9500
C14 C15 1.390(5)
C15 H15 0.9500
C15 C16 1.382(5)
C16 H16 0.9500
C20 C21 1.480(4)
C21 C22 1.400(4)
C21 C26 1.399(5)
C22 C23 1.398(4)
C23 H23 0.9500
C23 C24 1.390(5)
C24 H24 0.9500
C24 C25 1.398(5)
C25 H25 0.9500
C25 C26 1.385(5)
C26 H26 0.9500
O10A C10A 1.219(4)
O11A C10A 1.318(4)
O11A B2 1.493(4)
O12A C12A 1.342(4)
O12A B2 1.449(4)
O20A C20A 1.211(4)
O21A C20A 1.325(4)
O21A B2 1.468(4)
O22A C22A 1.352(4)
O22A B2 1.459(4)
C10A C11A 1.485(4)
C11A C12A 1.400(4)
C11A C16A 1.392(4)
C12A C13A 1.402(4)
C13A H13A 0.9500
C13A C14A 1.378(5)
C14A H14A 0.9500
C14A C15A 1.402(4)
C15A H15A 0.9500
C15A C16A 1.386(4)
C16A H16A 0.9500
C20A C21A 1.483(4)
C21A C22A 1.402(4)
C21A C26A 1.400(4)
C22A C23A 1.394(4)
C23A H23A 0.9500
C23A C24A 1.385(5)
C24A H24A 0.9500
C24A C25A 1.401(5)
C25A H25A 0.9500
C25A C26A 1.379(5)
C26A H26A 0.9500

loop_
_geom_hbond_atom_site_label_D
_geom_hbond_atom_site_label_H
_geom_hbond_atom_site_label_A
_geom_hbond_distance_DH
_geom_hbond_distance_HA
_geom_hbond_distance_DA
_geom_hbond_angle_DHA
N1 H1 N16 1.01(5) 2.01(5) 2.754(3) 128(4)
N1A H1A N16A 0.96(4) 2.07(4) 2.754(4) 127(3)

loop_
_geom_torsion_atom_site_label_1
_geom_torsion_atom_site_label_2
_geom_torsion_atom_site_label_3
_geom_torsion_atom_site_label_4
_geom_torsion
N1 C31 C32 C33 56.3(4)
N1 C35 C39 C38 -55.1(3)
N1 C35 C39 C40 66.8(3)
N1 C36 C37 C38 59.4(3)
N1 C36 C37 C45 -62.5(3)
N16 C41 C42 C43 -58.1(3)
C31 N1 C35 C34 52.6(3)
C31 N1 C35 C39 178.7(2)
C31 N1 C36 C37 178.5(3)
C31 C32 C33 C34 -57.6(4)
C32 C33 C34 C35 57.6(4)
C33 C34 C35 N1 -55.2(4)
C33 C34 C35 C39 -179.1(3)
C34 C35 C39 C38 69.7(3)
C34 C35 C39 C40 -168.5(3)
C35 N1 C31 C32 -53.4(3)
C35 N1 C36 C37 -52.8(3)
C35 C39 C40 N16 -63.2(3)
C36 N1 C31 C32 76.4(3)
C36 N1 C35 C34 -76.6(3)
C36 N1 C35 C39 49.5(3)
C36 C37 C38 C39 -63.8(3)
C36 C37 C45 N16 61.6(3)
C36 C37 C45 C44 -62.9(4)
C37 C38 C39 C35 63.2(3)
C37 C38 C39 C40 -60.8(3)
C38 C37 C45 N16 -60.0(3)
C38 C37 C45 C44 175.5(3)
C38 C39 C40 N16 60.3(3)
C40 N16 C41 C42 -179.4(3)
C40 N16 C45 C37 58.1(3)
C40 N16 C45 C44 -176.6(2)
C41 N16 C40 C39 178.0(3)
C41 N16 C45 C37 179.4(2)
C41 N16 C45 C44 -55.3(3)
C41 C42 C43 C44 54.7(3)
C42 C43 C44 C45 -53.4(3)
C43 C44 C45 N16 53.9(3)
C43 C44 C45 C37 177.6(3)
C45 N16 C40 C39 -59.1(3)
C45 N16 C41 C42 58.0(3)
C45 C37 C38 C39 61.1(3)
N1A C31A C32A C33A 57.3(4)
N1A C35A C39A C38A -56.6(4)
N1A C35A C39A C40A 65.0(4)
N1A C36A C37A C38A 59.7(4)
N1A C36A C37A C45A -63.0(4)
N16A C41A C42A C43A -57.5(4)
C31A N1A C35A C34A 52.3(4)
C31A N1A C35A C39A -179.9(3)
C31A N1A C36A C37A 178.3(3)
C31A C32A C33A C34A -57.1(4)
C32A C33A C34A C35A 56.4(4)
C33A C34A C35A N1A -54.1(4)
C33A C34A C35A C39A -178.7(3)
C34A C35A C39A C38A 69.0(4)
C34A C35A C39A C40A -169.4(3)
C35A N1A C31A C32A -54.9(4)
C35A N1A C36A C37A -54.2(4)
C35A C39A C40A N16A -63.5(4)
C36A N1A C31A C32A 73.5(4)
C36A N1A C35A C34A -76.1(4)
C36A N1A C35A C39A 51.7(4)
C36A C37A C38A C39A -63.2(4)
C36A C37A C45A N16A 62.5(3)
C36A C37A C45A C44A -60.8(4)
C37A C38A C39A C35A 63.2(5)
C37A C38A C39A C40A -61.3(4)
C38A C37A C45A N16A -59.8(4)
C38A C37A C45A C44A 176.9(3)
C38A C39A C40A N16A 60.0(4)
C40A N16A C41A C42A -178.7(3)
C40A N16A C45A C37A 56.6(3)
C40A N16A C45A C44A -179.3(3)
C41A N16A C40A C39A 178.7(3)
C41A N16A C45A C37A 179.2(3)
C41A N16A C45A C44A -56.6(4)
C41A C42A C43A C44A 55.1(4)
C42A C43A C44A C45A -55.4(4)
C43A C44A C45A N16A 56.5(4)
C43A C44A C45A C37A 179.2(3)
C45A N16A C40A C39A -57.8(4)
C45A N16A C41A C42A 57.7(4)
C45A C37A C38A C39A 62.4(4)
O10 C10 C11 C12 179.5(3)
O10 C10 C11 C16 -0.4(4)
O11 C10 C11 C12 1.9(4)
O11 C10 C11 C16 -178.0(2)
O12 C12 C13 C14 -178.3(3)
O20 C20 C21 C22 -165.5(3)
O20 C20 C21 C26 10.5(5)
O21 C20 C21 C22 12.2(4)
O21 C20 C21 C26 -171.8(3)
O22 C22 C23 C24 179.3(3)
C10 O11 B1 O12 40.4(4)
C10 O11 B1 O21 159.0(2)
C10 O11 B1 O22 -79.3(3)
C10 C11 C12 O12 -2.7(4)
C10 C11 C12 C13 178.9(2)
C10 C11 C16 C15 -179.0(2)
C11 C12 C13 C14 0.2(4)
C12 O12 B1 O11 -39.6(3)
C12 O12 B1 O21 -157.8(2)
C12 O12 B1 O22 79.5(3)
C12 C11 C16 C15 1.1(4)
C12 C13 C14 C15 1.0(4)
C13 C14 C15 C16 -1.1(4)
C14 C15 C16 C11 0.1(4)
C16 C11 C12 O12 177.2(2)
C16 C11 C12 C13 -1.2(4)
C20 O21 B1 O11 80.5(3)
C20 O21 B1 O12 -158.4(2)
C20 O21 B1 O22 -38.1(4)
C20 C21 C22 O22 -4.0(4)
C20 C21 C22 C23 175.4(3)
C20 C21 C26 C25 -175.5(3)
C21 C22 C23 C24 -0.1(5)
C22 O22 B1 O11 -73.3(3)
C22 O22 B1 O12 164.9(2)
C22 O22 B1 O21 45.0(3)
C22 C21 C26 C25 0.5(5)
C22 C23 C24 C25 1.2(5)
C23 C24 C25 C26 -1.4(5)
C24 C25 C26 C21 0.5(5)
C26 C21 C22 O22 179.9(3)
C26 C21 C22 C23 -0.7(4)
B1 O11 C10 O10 160.9(2)
B1 O11 C10 C11 -21.4(4)
B1 O12 C12 C11 23.0(4)
B1 O12 C12 C13 -158.6(3)
B1 O21 C20 O20 -172.3(3)
B1 O21 C20 C21 9.9(4)
B1 O22 C22 C21 -25.1(4)
B1 O22 C22 C23 155.6(3)
O10A C10A C11A C12A 173.7(3)
O10A C10A C11A C16A -3.8(4)
O11A C10A C11A C12A -4.6(3)
O11A C10A C11A C16A 177.9(2)
O12A C12A C13A C14A -179.2(3)
O20A C20A C21A C22A -171.7(3)
O20A C20A C21A C26A 5.3(4)
O21A C20A C21A C22A 8.0(4)
O21A C20A C21A C26A -175.0(3)
O22A C22A C23A C24A 178.5(3)
C10A O11A B2 O12A 25.2(4)
C10A O11A B2 O21A 141.8(2)
C10A O11A B2 O22A -95.9(3)
C10A C11A C12A O12A 2.5(4)
C10A C11A C12A C13A -176.3(2)
C10A C11A C16A C15A 176.5(2)
C11A C12A C13A C14A -0.4(4)
C12A O12A B2 O11A -26.4(4)
C12A O12A B2 O21A -143.0(2)
C12A O12A B2 O22A 94.1(3)
C12A C11A C16A C15A -1.1(4)
C12A C13A C14A C15A -0.7(4)
C13A C14A C15A C16A 1.0(4)
C14A C15A C16A C11A -0.1(4)
C16A C11A C12A O12A -179.9(3)
C16A C11A C12A C13A 1.3(4)
C20A O21A B2 O11A 96.1(3)
C20A O21A B2 O12A -143.2(3)
C20A O21A B2 O22A -22.9(4)
C20A C21A C22A O22A -1.4(4)
C20A C21A C22A C23A 177.1(3)
C20A C21A C26A C25A -177.3(3)
C21A C22A C23A C24A 0.0(4)
C22A O22A B2 O11A -89.1(3)
C22A O22A B2 O12A 147.7(2)
C22A O22A B2 O21A 28.9(4)
C22A C21A C26A C25A -0.2(4)
C22A C23A C24A C25A 0.1(5)
C23A C24A C25A C26A -0.3(5)
C24A C25A C26A C21A 0.3(5)
C26A C21A C22A O22A -178.5(3)
C26A C21A C22A C23A 0.1(4)
B2 O11A C10A O10A 171.6(3)
B2 O11A C10A C11A -10.1(4)
B2 O12A C12A C11A 14.3(4)
B2 O12A C12A C13A -167.0(3)
B2 O21A C20A O20A -175.1(3)
B2 O21A C20A C21A 5.2(4)
B2 O22A C22A C21A -17.9(4)
B2 O22A C22A C23A 163.5(3)

loop_
_twin_individual_id
_twin_individual_mass_fraction_refined
_oxdiff_twin_reflns_isolated
_oxdiff_twin_reflns_overlapped
_twin_individual_twin_lattice_type
_twin_individual_twin_matrix_11
_twin_individual_twin_matrix_12
_twin_individual_twin_matrix_13
_twin_individual_twin_matrix_21
_twin_individual_twin_matrix_22
_twin_individual_twin_matrix_23
_twin_individual_twin_matrix_31
_twin_individual_twin_matrix_32
_twin_individual_twin_matrix_33
1 0.5372(7) 14471 12849 ref 1.0000 0.0000 0.0000 0.0000 1.0000 0.0000 0.0000 0.0000 1.0000
2 0.4628(7) 14516 12848 nmt 1.0002 0.0000 0.0011 -0.0000 -1.0000 -0.0001 -0.1822 0.0001 -1.0003
